data_4101622
loop_
_publ_author_name
'Cheng, Jianhua'
'Ferguson, Michael J.'
'Takats, Josef'

_publ_section_title
;
 Synthesis and reaction of [(Tp(iPr2))LnH2]3 (Ln = Y, Lu) with CO:
 trinuclear cluster-bound propenolate en route to selective formation of
 propene.
;
_journal_issue 1
_journal_name_full 'Journal of the American Chemical Society'
_journal_page_first 2
_journal_page_last 3
_journal_paper_doi 10.1021/ja905679k
_journal_volume 132
_journal_year 2010
_chemical_formula_sum 'C87 H158 B3 N18 Y3'
_chemical_formula_weight 1755.47
_chemical_name_systematic
; 
 ? 
;
_space_group_IT_number 19
_symmetry_cell_setting orthorhombic
_symmetry_space_group_name_Hall 'P 2ac 2ab'
_symmetry_space_group_name_H-M 'P 21 21 21'
_atom_sites_solution_hydrogens geom
_atom_sites_solution_primary direct
_atom_sites_solution_secondary difmap
_audit_creation_method SHELXL-97
_cell_angle_alpha 90.00
_cell_angle_beta 90.00
_cell_angle_gamma 90.00
_cell_formula_units_Z 4
_cell_length_a 17.8240(11)
_cell_length_b 18.0259(11)
_cell_length_c 31.3594(19)
_cell_measurement_reflns_used 9313
_cell_measurement_temperature 173(2)
_cell_measurement_theta_max 27.89
_cell_measurement_theta_min 2.26
_cell_volume 10075.6(11)
_computing_cell_refinement 'Bruker SAINT'
_computing_data_collection 'Bruker APEX2'
_computing_data_reduction 'Bruker SAINT'
_computing_molecular_graphics 'Bruker SHELXTL'
_computing_publication_material 'Bruker SHELXTL'
_computing_structure_refinement 'SHELXL-97 (Sheldrick, 2008)'
_computing_structure_solution 'SHELXS-97 (Sheldrick, 2008)'
_diffrn_ambient_temperature 173(2)
_diffrn_measured_fraction_theta_full 0.996
_diffrn_measured_fraction_theta_max 0.996
_diffrn_measurement_device_type 'Bruker APEX-II CCD'
_diffrn_measurement_method '\w scans'
_diffrn_radiation_monochromator graphite
_diffrn_radiation_source 'fine-focus sealed tube'
_diffrn_radiation_type MoK\a
_diffrn_radiation_wavelength 0.71073
_diffrn_reflns_av_R_equivalents 0.0414
_diffrn_reflns_av_sigmaI/netI 0.0491
_diffrn_reflns_limit_h_max 23
_diffrn_reflns_limit_h_min -23
_diffrn_reflns_limit_k_max 23
_diffrn_reflns_limit_k_min -23
_diffrn_reflns_limit_l_max 40
_diffrn_reflns_limit_l_min -41
_diffrn_reflns_number 89564
_diffrn_reflns_theta_full 27.99
_diffrn_reflns_theta_max 27.99
_diffrn_reflns_theta_min 1.61
_exptl_absorpt_coefficient_mu 1.762
_exptl_absorpt_correction_T_max 0.5125
_exptl_absorpt_correction_T_min 0.4323
_exptl_absorpt_correction_type integration
_exptl_absorpt_process_details 'SADABS (Sheldrick, 2008)'
_exptl_crystal_colour colourless
_exptl_crystal_density_diffrn 1.157
_exptl_crystal_density_method 'not measured'
_exptl_crystal_description fragment
_exptl_crystal_F_000 3752
_exptl_crystal_size_max 0.57
_exptl_crystal_size_mid 0.49
_exptl_crystal_size_min 0.44
_platon_squeeze_details
;
Attempts to refine peaks of residual electron density as disordered or
partial-occupancy solvent hexane carbon atoms were unsuccessful.  The
data were corrected for disordered electron density through use of the
SQUEEZE procedure (Sluis, P. van der; Spek, A. L. Acta Crystallogr.
1990, A46, 194201) as implemented in PLATON (Spek, A.L. Acta
Crystallogr. 1990, A46, C34; Spek, A.L. J. Appl. Cryst. 2003, 36, 713.
PLATON - a multipurpose crystallographic tool.  Utrecht University,
Utrecht, The Netherlands).  A total solvent-accessible void volume of
1163 A3 with a total electron count of 240 (consistent with 4 molecules
of solvent hexane, or 1 molecule per formula unit of the
[{HB(3,5-iPr2-pyrazolyl)3}3Y3(H)6] molecule) was found in the unit cell.
;
_refine_diff_density_max 0.686
_refine_diff_density_min -0.586
_refine_diff_density_rms 0.051
_refine_ls_abs_structure_details 'Flack H D (1983), Acta Cryst. A39, 876-881. 10893 Friedel pairs'
_refine_ls_abs_structure_Flack 0.003(2)
_refine_ls_extinction_method none
_refine_ls_goodness_of_fit_ref 0.984
_refine_ls_hydrogen_treatment mixed
_refine_ls_matrix_type full
_refine_ls_number_parameters 970
_refine_ls_number_reflns 23954
_refine_ls_number_restraints 0
_refine_ls_restrained_S_all 0.984
_refine_ls_R_factor_all 0.0413
_refine_ls_R_factor_gt 0.0317
_refine_ls_shift/su_max 0.004
_refine_ls_shift/su_mean 0.000
_refine_ls_structure_factor_coef Fsqd
_refine_ls_weighting_details 'calc w=1/[\s^2^(Fo^2^)+(0.0378P)^2^+0.0000P] where P=(Fo^2^+2Fc^2^)/3'
_refine_ls_weighting_scheme calc
_refine_ls_wR_factor_gt 0.0698
_refine_ls_wR_factor_ref 0.0721
_reflns_number_gt 20422
_reflns_number_total 23954
_reflns_threshold_expression I>2\s(I)
_cod_data_source_file ja905679k_si_001.cif
_cod_data_source_block 2a
_cod_depositor_comments
;
The following automatic conversions were performed:

'_symmetry_cell_setting' value 'Orthorhombic' changed to
'orthorhombic' according to the built-in table from CIF Core
dictionary named 'cif_core.dic' version 2.4.1 from 2010-06-29.

Automatic conversion script
Id: cif_fix_values 1673 2011-04-08 12:14:43Z adriana 
;
_cod_database_code 4101622

loop_
_symmetry_equiv_pos_as_xyz
'x, y, z'
'-x+1/2, -y, z+1/2'
'-x, y+1/2, -z+1/2'
'x+1/2, -y+1/2, -z'

loop_
_atom_site_label
_atom_site_type_symbol
_atom_site_fract_x
_atom_site_fract_y
_atom_site_fract_z
_atom_site_U_iso_or_equiv
_atom_site_adp_type
_atom_site_occupancy
_atom_site_symmetry_multiplicity
_atom_site_calc_flag
_atom_site_refinement_flags
_atom_site_disorder_assembly
_atom_site_disorder_group
Y1 Y 0.264374(12) 0.403208(10) 0.111822(6) 0.02355(4) Uani 1 1 d . . .
Y2 Y 0.262793(11) 0.586706(10) 0.133628(5) 0.02357(4) Uani 1 1 d . . .
Y3 Y 0.272256(11) 0.510096(10) 0.024847(6) 0.02456(5) Uani 1 1 d . . .
H1 H 0.2082(13) 0.4899(14) 0.1543(8) 0.049(7) Uiso 1 1 d . . .
H2 H 0.3315(12) 0.4952(12) 0.1338(7) 0.039(6) Uiso 1 1 d . . .
H3 H 0.2241(11) 0.5058(11) 0.0862(7) 0.031(6) Uiso 1 1 d . . .
H4 H 0.3006(12) 0.5995(12) 0.0666(7) 0.033(6) Uiso 1 1 d . . .
H5 H 0.2207(16) 0.4160(15) 0.0463(8) 0.062(8) Uiso 1 1 d . . .
H6 H 0.3384(13) 0.4441(12) 0.0601(7) 0.033(6) Uiso 1 1 d . . .
N11 N 0.24761(9) 0.26605(9) 0.18384(5) 0.0286(4) Uani 1 1 d . . .
N12 N 0.27258(11) 0.33824(9) 0.18218(5) 0.0293(4) Uani 1 1 d . . .
N21 N 0.31190(10) 0.22118(9) 0.11674(6) 0.0277(4) Uani 1 1 d . . .
N22 N 0.34039(10) 0.28749(9) 0.10136(5) 0.0270(4) Uani 1 1 d . . .
N31 N 0.16983(10) 0.24289(9) 0.11670(6) 0.0259(4) Uani 1 1 d . . .
N32 N 0.15643(10) 0.31702(9) 0.10789(5) 0.0270(4) Uani 1 1 d . . .
N41 N 0.23994(10) 0.76305(9) 0.16310(5) 0.0294(4) Uani 1 1 d . . .
N42 N 0.26479(11) 0.72709(9) 0.12696(5) 0.0307(4) Uani 1 1 d . . .
N51 N 0.33047(10) 0.69318(9) 0.21037(5) 0.0262(4) Uani 1 1 d . . .
N52 N 0.35079(10) 0.62975(9) 0.18828(6) 0.0265(4) Uani 1 1 d . . .
N61 N 0.18829(10) 0.67095(9) 0.21657(5) 0.0275(4) Uani 1 1 d . . .
N62 N 0.16454(10) 0.62219(9) 0.18521(6) 0.0263(4) Uani 1 1 d . . .
N71 N 0.23838(10) 0.46891(9) -0.07453(5) 0.0265(4) Uani 1 1 d . . .
N72 N 0.27058(11) 0.43392(9) -0.03979(5) 0.0277(4) Uani 1 1 d . . .
N81 N 0.32307(10) 0.58240(10) -0.06890(5) 0.0287(4) Uani 1 1 d . . .
N82 N 0.35012(10) 0.57315(10) -0.02777(6) 0.0296(4) Uani 1 1 d . . .
N91 N 0.18239(10) 0.59292(10) -0.05451(5) 0.0274(4) Uani 1 1 d . . .
N92 N 0.16882(10) 0.57307(10) -0.01230(5) 0.0276(4) Uani 1 1 d . . .
C13 C 0.28180(12) 0.36016(12) 0.22236(6) 0.0305(5) Uani 1 1 d . . .
C14 C 0.26232(14) 0.30341(12) 0.25061(7) 0.0377(5) Uani 1 1 d . . .
H14 H 0.2638 0.3048 0.2809 0.045 Uiso 1 1 calc R . .
C15 C 0.24031(13) 0.24447(11) 0.22491(6) 0.0315(5) Uani 1 1 d . . .
C16 C 0.21038(14) 0.16939(13) 0.23752(7) 0.0412(6) Uani 1 1 d . . .
H16 H 0.2344 0.1313 0.2188 0.049 Uiso 1 1 calc R . .
C16A C 0.12506(15) 0.16627(16) 0.23032(9) 0.0508(7) Uani 1 1 d . . .
H16A H 0.1064 0.1168 0.2379 0.061 Uiso 1 1 calc R . .
H16B H 0.1140 0.1764 0.2003 0.061 Uiso 1 1 calc R . .
H16C H 0.1004 0.2036 0.2482 0.061 Uiso 1 1 calc R . .
C16B C 0.22963(19) 0.15069(15) 0.28377(8) 0.0598(7) Uani 1 1 d . . .
H16D H 0.2842 0.1513 0.2875 0.072 Uiso 1 1 calc R . .
H16E H 0.2103 0.1013 0.2907 0.072 Uiso 1 1 calc R . .
H16F H 0.2067 0.1875 0.3027 0.072 Uiso 1 1 calc R . .
C17 C 0.31143(13) 0.43643(13) 0.23333(7) 0.0334(5) Uani 1 1 d . . .
H17 H 0.3234 0.4622 0.2059 0.040 Uiso 1 1 calc R . .
C17A C 0.25427(14) 0.48347(14) 0.25674(8) 0.0425(6) Uani 1 1 d . . .
H17A H 0.2751 0.5330 0.2618 0.051 Uiso 1 1 calc R . .
H17B H 0.2420 0.4601 0.2841 0.051 Uiso 1 1 calc R . .
H17C H 0.2087 0.4877 0.2394 0.051 Uiso 1 1 calc R . .
C17B C 0.38371(15) 0.43140(16) 0.25890(9) 0.0500(7) Uani 1 1 d . . .
H17D H 0.4024 0.4815 0.2648 0.060 Uiso 1 1 calc R . .
H17E H 0.4213 0.4039 0.2425 0.060 Uiso 1 1 calc R . .
H17F H 0.3740 0.4056 0.2858 0.060 Uiso 1 1 calc R . .
C23 C 0.40721(12) 0.27153(12) 0.08436(7) 0.0295(5) Uani 1 1 d . . .
C24 C 0.42152(13) 0.19546(13) 0.08768(8) 0.0371(5) Uani 1 1 d . . .
H24 H 0.4644 0.1696 0.0775 0.045 Uiso 1 1 calc R . .
C25 C 0.36074(13) 0.16563(12) 0.10871(8) 0.0348(5) Uani 1 1 d . . .
C26 C 0.34989(15) 0.08679(13) 0.12389(9) 0.0502(7) Uani 1 1 d . . .
H26 H 0.2948 0.0781 0.1274 0.060 Uiso 1 1 calc R . .
C26A C 0.38699(17) 0.07767(17) 0.16744(11) 0.0676(9) Uani 1 1 d . . .
H26A H 0.3812 0.0263 0.1771 0.081 Uiso 1 1 calc R . .
H26B H 0.3631 0.1112 0.1880 0.081 Uiso 1 1 calc R . .
H26C H 0.4405 0.0897 0.1652 0.081 Uiso 1 1 calc R . .
C26B C 0.37953(18) 0.03057(15) 0.09112(13) 0.0711(10) Uani 1 1 d . . .
H26D H 0.3713 -0.0199 0.1017 0.085 Uiso 1 1 calc R . .
H26E H 0.4333 0.0386 0.0867 0.085 Uiso 1 1 calc R . .
H26F H 0.3529 0.0371 0.0640 0.085 Uiso 1 1 calc R . .
C27 C 0.45943(12) 0.33073(12) 0.06805(7) 0.0311(5) Uani 1 1 d . . .
H27 H 0.4303 0.3640 0.0486 0.037 Uiso 1 1 calc R . .
C27A C 0.48822(16) 0.37724(16) 0.10513(9) 0.0511(7) Uani 1 1 d . . .
H27A H 0.4456 0.3980 0.1209 0.061 Uiso 1 1 calc R . .
H27B H 0.5195 0.4177 0.0942 0.061 Uiso 1 1 calc R . .
H27C H 0.5181 0.3460 0.1242 0.061 Uiso 1 1 calc R . .
C27B C 0.52484(15) 0.29915(15) 0.04304(9) 0.0500(7) Uani 1 1 d . . .
H27D H 0.5058 0.2675 0.0200 0.060 Uiso 1 1 calc R . .
H27E H 0.5567 0.2697 0.0621 0.060 Uiso 1 1 calc R . .
H27F H 0.5543 0.3398 0.0308 0.060 Uiso 1 1 calc R . .
C33 C 0.09113(12) 0.31928(12) 0.08674(7) 0.0299(5) Uani 1 1 d . . .
C34 C 0.06247(13) 0.24803(13) 0.08196(8) 0.0349(5) Uani 1 1 d . . .
H34 H 0.0169 0.2346 0.0683 0.042 Uiso 1 1 calc R . .
C35 C 0.11304(12) 0.20088(12) 0.10090(7) 0.0302(5) Uani 1 1 d . . .
C36 C 0.11258(14) 0.11710(12) 0.10220(8) 0.0364(5) Uani 1 1 d . . .
H36 H 0.1349 0.1006 0.1299 0.044 Uiso 1 1 calc R . .
C36A C 0.15985(15) 0.08560(14) 0.06582(9) 0.0472(6) Uani 1 1 d . . .
H36A H 0.1604 0.0313 0.0676 0.057 Uiso 1 1 calc R . .
H36B H 0.2113 0.1045 0.0681 0.057 Uiso 1 1 calc R . .
H36C H 0.1382 0.1008 0.0384 0.057 Uiso 1 1 calc R . .
C36B C 0.03301(16) 0.08715(15) 0.09929(10) 0.0587(8) Uani 1 1 d . . .
H36D H 0.0341 0.0329 0.1009 0.070 Uiso 1 1 calc R . .
H36E H 0.0105 0.1024 0.0722 0.070 Uiso 1 1 calc R . .
H36F H 0.0031 0.1068 0.1230 0.070 Uiso 1 1 calc R . .
C37 C 0.05705(13) 0.39031(12) 0.07101(7) 0.0337(5) Uani 1 1 d . . .
H37 H 0.0880 0.4327 0.0817 0.040 Uiso 1 1 calc R . .
C37A C 0.05554(15) 0.39322(14) 0.02221(8) 0.0459(6) Uani 1 1 d . . .
H37A H 0.1066 0.3871 0.0112 0.055 Uiso 1 1 calc R . .
H37B H 0.0355 0.4412 0.0129 0.055 Uiso 1 1 calc R . .
H37C H 0.0236 0.3532 0.0113 0.055 Uiso 1 1 calc R . .
C37B C -0.02270(14) 0.39886(15) 0.08808(9) 0.0463(6) Uani 1 1 d . . .
H37D H -0.0219 0.3972 0.1193 0.056 Uiso 1 1 calc R . .
H37E H -0.0540 0.3584 0.0772 0.056 Uiso 1 1 calc R . .
H37F H -0.0434 0.4465 0.0787 0.056 Uiso 1 1 calc R . .
C43 C 0.25963(13) 0.77694(12) 0.09509(7) 0.0345(5) Uani 1 1 d . . .
C44 C 0.22987(15) 0.84292(12) 0.11054(8) 0.0424(5) Uani 1 1 d . . .
H44 H 0.2196 0.8865 0.0945 0.051 Uiso 1 1 calc R . .
C45 C 0.21825(13) 0.83295(12) 0.15311(8) 0.0360(5) Uani 1 1 d . . .
C46 C 0.18193(15) 0.88398(13) 0.18503(9) 0.0470(6) Uani 1 1 d . . .
H46 H 0.2018 0.8718 0.2140 0.056 Uiso 1 1 calc R . .
C46A C 0.09786(18) 0.8710(2) 0.18493(14) 0.0920(13) Uani 1 1 d . . .
H46A H 0.0875 0.8191 0.1922 0.110 Uiso 1 1 calc R . .
H46B H 0.0777 0.8818 0.1565 0.110 Uiso 1 1 calc R . .
H46C H 0.0741 0.9036 0.2059 0.110 Uiso 1 1 calc R . .
C46B C 0.2012(3) 0.96506(16) 0.17496(14) 0.1050(16) Uani 1 1 d . . .
H46D H 0.1780 0.9975 0.1963 0.126 Uiso 1 1 calc R . .
H46E H 0.1821 0.9778 0.1466 0.126 Uiso 1 1 calc R . .
H46F H 0.2557 0.9716 0.1756 0.126 Uiso 1 1 calc R . .
C47 C 0.28762(16) 0.76125(15) 0.05082(8) 0.0481(7) Uani 1 1 d . . .
H47 H 0.2861 0.7063 0.0467 0.058 Uiso 1 1 calc R . .
C47A C 0.2399(2) 0.7954(3) 0.01624(10) 0.1096(16) Uani 1 1 d . . .
H47A H 0.1877 0.7792 0.0197 0.132 Uiso 1 1 calc R . .
H47B H 0.2585 0.7796 -0.0117 0.132 Uiso 1 1 calc R . .
H47C H 0.2424 0.8496 0.0183 0.132 Uiso 1 1 calc R . .
C47B C 0.3676(2) 0.7849(3) 0.04639(11) 0.1082(17) Uani 1 1 d . . .
H47D H 0.3854 0.7733 0.0176 0.130 Uiso 1 1 calc R . .
H47E H 0.3984 0.7583 0.0673 0.130 Uiso 1 1 calc R . .
H47F H 0.3715 0.8384 0.0514 0.130 Uiso 1 1 calc R . .
C53 C 0.42416(12) 0.61993(12) 0.19573(7) 0.0293(5) Uani 1 1 d . . .
C54 C 0.45067(13) 0.67578(13) 0.22217(7) 0.0335(5) Uani 1 1 d . . .
H54 H 0.5004 0.6810 0.2326 0.040 Uiso 1 1 calc R . .
C55 C 0.39184(12) 0.72147(12) 0.23032(7) 0.0308(5) Uani 1 1 d . . .
C56 C 0.39137(15) 0.79343(14) 0.25488(8) 0.0414(6) Uani 1 1 d . . .
H56 H 0.3437 0.7963 0.2716 0.050 Uiso 1 1 calc R . .
C56A C 0.39386(17) 0.85927(13) 0.22403(9) 0.0516(7) Uani 1 1 d . . .
H56A H 0.3528 0.8549 0.2034 0.062 Uiso 1 1 calc R . .
H56B H 0.4419 0.8594 0.2089 0.062 Uiso 1 1 calc R . .
H56C H 0.3885 0.9056 0.2401 0.062 Uiso 1 1 calc R . .
C56B C 0.45681(18) 0.79700(16) 0.28564(9) 0.0604(8) Uani 1 1 d . . .
H56D H 0.4547 0.7545 0.3051 0.072 Uiso 1 1 calc R . .
H56E H 0.4541 0.8431 0.3021 0.072 Uiso 1 1 calc R . .
H56F H 0.5040 0.7957 0.2696 0.072 Uiso 1 1 calc R . .
C57 C 0.46849(13) 0.55931(13) 0.17450(8) 0.0357(5) Uani 1 1 d . . .
H57 H 0.4358 0.5144 0.1719 0.043 Uiso 1 1 calc R . .
C57A C 0.49155(16) 0.58382(16) 0.12980(8) 0.0521(7) Uani 1 1 d . . .
H57A H 0.4470 0.5994 0.1139 0.062 Uiso 1 1 calc R . .
H57B H 0.5158 0.5424 0.1150 0.062 Uiso 1 1 calc R . .
H57C H 0.5267 0.6255 0.1319 0.062 Uiso 1 1 calc R . .
C57B C 0.53848(15) 0.53850(17) 0.20092(10) 0.0556(7) Uani 1 1 d . . .
H57D H 0.5229 0.5217 0.2293 0.067 Uiso 1 1 calc R . .
H57E H 0.5711 0.5820 0.2038 0.067 Uiso 1 1 calc R . .
H57F H 0.5659 0.4986 0.1865 0.067 Uiso 1 1 calc R . .
C63 C 0.10273(11) 0.58892(12) 0.20058(7) 0.0296(5) Uani 1 1 d . . .
C64 C 0.08734(13) 0.61480(14) 0.24124(7) 0.0362(5) Uani 1 1 d . . .
H64 H 0.0471 0.5998 0.2591 0.043 Uiso 1 1 calc R . .
C65 C 0.14137(13) 0.66615(13) 0.25060(7) 0.0336(5) Uani 1 1 d . . .
C66 C 0.15024(15) 0.71027(15) 0.29133(8) 0.0453(6) Uani 1 1 d . . .
H66 H 0.2025 0.7304 0.2921 0.054 Uiso 1 1 calc R . .
C66A C 0.1404(2) 0.6594(2) 0.32972(9) 0.0835(12) Uani 1 1 d . . .
H66A H 0.1756 0.6178 0.3276 0.100 Uiso 1 1 calc R . .
H66B H 0.0889 0.6403 0.3303 0.100 Uiso 1 1 calc R . .
H66C H 0.1503 0.6872 0.3560 0.100 Uiso 1 1 calc R . .
C66B C 0.0963(2) 0.7757(2) 0.29252(13) 0.0984(14) Uani 1 1 d . . .
H66D H 0.1068 0.8089 0.2685 0.118 Uiso 1 1 calc R . .
H66E H 0.1027 0.8028 0.3194 0.118 Uiso 1 1 calc R . .
H66F H 0.0446 0.7574 0.2905 0.118 Uiso 1 1 calc R . .
C67 C 0.05750(12) 0.53297(13) 0.17574(7) 0.0352(5) Uani 1 1 d . . .
H67 H 0.0819 0.5257 0.1473 0.042 Uiso 1 1 calc R . .
C67A C 0.05582(17) 0.45825(15) 0.19890(9) 0.0553(8) Uani 1 1 d . . .
H67A H 0.1070 0.4388 0.2014 0.066 Uiso 1 1 calc R . .
H67B H 0.0249 0.4232 0.1827 0.066 Uiso 1 1 calc R . .
H67C H 0.0344 0.4649 0.2274 0.066 Uiso 1 1 calc R . .
C67B C -0.02156(14) 0.56323(17) 0.16844(9) 0.0495(7) Uani 1 1 d . . .
H67D H -0.0187 0.6094 0.1520 0.059 Uiso 1 1 calc R . .
H67E H -0.0455 0.5730 0.1960 0.059 Uiso 1 1 calc R . .
H67F H -0.0512 0.5267 0.1526 0.059 Uiso 1 1 calc R . .
C73 C 0.25770(12) 0.36135(11) -0.04469(6) 0.0268(4) Uani 1 1 d . . .
C74 C 0.21722(13) 0.34897(12) -0.08150(7) 0.0331(5) Uani 1 1 d . . .
H74 H 0.2009 0.3023 -0.0920 0.040 Uiso 1 1 calc R . .
C75 C 0.20493(12) 0.41674(12) -0.09996(6) 0.0303(5) Uani 1 1 d . . .
C76 C 0.16005(14) 0.43700(14) -0.13866(7) 0.0383(5) Uani 1 1 d . . .
H76 H 0.1885 0.4749 -0.1554 0.046 Uiso 1 1 calc R . .
C76A C 0.08494(15) 0.47017(17) -0.12536(9) 0.0535(7) Uani 1 1 d . . .
H76A H 0.0936 0.5143 -0.1078 0.064 Uiso 1 1 calc R . .
H76B H 0.0566 0.4335 -0.1089 0.064 Uiso 1 1 calc R . .
H76C H 0.0563 0.4840 -0.1508 0.064 Uiso 1 1 calc R . .
C76B C 0.1462(2) 0.36979(18) -0.16690(10) 0.0673(9) Uani 1 1 d . . .
H76D H 0.1943 0.3476 -0.1750 0.081 Uiso 1 1 calc R . .
H76E H 0.1191 0.3852 -0.1926 0.081 Uiso 1 1 calc R . .
H76F H 0.1162 0.3332 -0.1513 0.081 Uiso 1 1 calc R . .
C77 C 0.29067(12) 0.30526(12) -0.01420(7) 0.0305(5) Uani 1 1 d . . .
H77 H 0.3099 0.3328 0.0112 0.037 Uiso 1 1 calc R . .
C77A C 0.23357(16) 0.24906(13) 0.00128(8) 0.0450(6) Uani 1 1 d . . .
H77A H 0.1924 0.2749 0.0158 0.054 Uiso 1 1 calc R . .
H77B H 0.2577 0.2146 0.0212 0.054 Uiso 1 1 calc R . .
H77C H 0.2137 0.2214 -0.0231 0.054 Uiso 1 1 calc R . .
C77B C 0.35698(15) 0.26683(16) -0.03521(9) 0.0514(7) Uani 1 1 d . . .
H77D H 0.3938 0.3040 -0.0442 0.062 Uiso 1 1 calc R . .
H77E H 0.3396 0.2389 -0.0601 0.062 Uiso 1 1 calc R . .
H77F H 0.3803 0.2327 -0.0148 0.062 Uiso 1 1 calc R . .
C83 C 0.41974(12) 0.59979(12) -0.02765(7) 0.0319(5) Uani 1 1 d . . .
C84 C 0.43728(13) 0.62817(14) -0.06761(8) 0.0387(6) Uani 1 1 d . . .
H84 H 0.4829 0.6514 -0.0758 0.046 Uiso 1 1 calc R . .
C85 C 0.37547(13) 0.61585(13) -0.09296(7) 0.0339(5) Uani 1 1 d . . .
C86 C 0.36644(14) 0.63209(15) -0.13973(8) 0.0454(6) Uani 1 1 d . . .
H86 H 0.3117 0.6375 -0.1461 0.054 Uiso 1 1 calc R . .
C86A C 0.39703(17) 0.56710(18) -0.16568(8) 0.0598(8) Uani 1 1 d . . .
H86A H 0.3747 0.5208 -0.1554 0.072 Uiso 1 1 calc R . .
H86B H 0.4517 0.5647 -0.1625 0.072 Uiso 1 1 calc R . .
H86C H 0.3844 0.5741 -0.1958 0.072 Uiso 1 1 calc R . .
C86B C 0.40593(19) 0.70478(19) -0.15163(10) 0.0689(9) Uani 1 1 d . . .
H86D H 0.3870 0.7450 -0.1336 0.083 Uiso 1 1 calc R . .
H86E H 0.3959 0.7165 -0.1816 0.083 Uiso 1 1 calc R . .
H86F H 0.4601 0.6994 -0.1473 0.083 Uiso 1 1 calc R . .
C87 C 0.46877(12) 0.59226(14) 0.01128(7) 0.0373(5) Uani 1 1 d . . .
H87 H 0.4364 0.5976 0.0372 0.045 Uiso 1 1 calc R . .
C87A C 0.50421(19) 0.51574(17) 0.01208(10) 0.0670(9) Uani 1 1 d . . .
H87A H 0.4647 0.4779 0.0117 0.080 Uiso 1 1 calc R . .
H87B H 0.5343 0.5103 0.0380 0.080 Uiso 1 1 calc R . .
H87C H 0.5364 0.5096 -0.0130 0.080 Uiso 1 1 calc R . .
C87B C 0.5287(2) 0.65081(19) 0.01291(12) 0.0845(12) Uani 1 1 d . . .
H87D H 0.5055 0.7000 0.0110 0.101 Uiso 1 1 calc R . .
H87E H 0.5634 0.6439 -0.0110 0.101 Uiso 1 1 calc R . .
H87F H 0.5563 0.6467 0.0398 0.101 Uiso 1 1 calc R . .
C93 C 0.10524(12) 0.60749(12) -0.00084(7) 0.0296(5) Uani 1 1 d . . .
C94 C 0.07787(14) 0.64983(13) -0.03476(7) 0.0369(5) Uani 1 1 d . . .
H94 H 0.0338 0.6795 -0.0350 0.044 Uiso 1 1 calc R . .
C95 C 0.12787(13) 0.63978(13) -0.06788(7) 0.0341(5) Uani 1 1 d . . .
C96 C 0.12781(16) 0.67581(15) -0.11130(8) 0.0486(7) Uani 1 1 d . . .
H96 H 0.1491 0.6395 -0.1322 0.058 Uiso 1 1 calc R . .
C96A C 0.1778(2) 0.74417(18) -0.11123(10) 0.0710(10) Uani 1 1 d . . .
H96A H 0.2288 0.7301 -0.1027 0.085 Uiso 1 1 calc R . .
H96B H 0.1580 0.7807 -0.0910 0.085 Uiso 1 1 calc R . .
H96C H 0.1790 0.7658 -0.1399 0.085 Uiso 1 1 calc R . .
C96B C 0.04789(18) 0.69455(19) -0.12545(9) 0.0668(9) Uani 1 1 d . . .
H96D H 0.0174 0.6493 -0.1254 0.080 Uiso 1 1 calc R . .
H96E H 0.0490 0.7155 -0.1543 0.080 Uiso 1 1 calc R . .
H96F H 0.0261 0.7308 -0.1057 0.080 Uiso 1 1 calc R . .
C97 C 0.07340(13) 0.59965(13) 0.04345(7) 0.0328(5) Uani 1 1 d . . .
H97 H 0.0875 0.5494 0.0544 0.039 Uiso 1 1 calc R . .
C97A C 0.10711(17) 0.65693(16) 0.07329(8) 0.0524(7) Uani 1 1 d . . .
H97A H 0.1620 0.6537 0.0722 0.063 Uiso 1 1 calc R . .
H97B H 0.0900 0.6474 0.1025 0.063 Uiso 1 1 calc R . .
H97C H 0.0912 0.7066 0.0645 0.063 Uiso 1 1 calc R . .
C97B C -0.01190(15) 0.60451(17) 0.04296(8) 0.0512(7) Uani 1 1 d . . .
H97D H -0.0321 0.5671 0.0234 0.061 Uiso 1 1 calc R . .
H97E H -0.0272 0.6540 0.0335 0.061 Uiso 1 1 calc R . .
H97F H -0.0313 0.5955 0.0717 0.061 Uiso 1 1 calc R . .
B1 B 0.23846(15) 0.21857(12) 0.14306(7) 0.0277(5) Uani 1 1 d . . .
H1B H 0.2302 0.1660 0.1521 0.033 Uiso 1 1 calc R . .
B2 B 0.25112(14) 0.72734(13) 0.20766(7) 0.0297(6) Uani 1 1 d . . .
H2B H 0.2476 0.7676 0.2295 0.036 Uiso 1 1 calc R . .
B3 B 0.24438(14) 0.55324(13) -0.08115(7) 0.0286(5) Uani 1 1 d . . .
H3B H 0.2355 0.5642 -0.1120 0.034 Uiso 1 1 calc R . .

loop_
_atom_site_aniso_label
_atom_site_aniso_U_11
_atom_site_aniso_U_22
_atom_site_aniso_U_33
_atom_site_aniso_U_23
_atom_site_aniso_U_13
_atom_site_aniso_U_12
Y1 0.02767(9) 0.02179(9) 0.02119(8) -0.00234(7) 0.00237(8) -0.00114(9)
Y2 0.02820(10) 0.02295(9) 0.01956(8) -0.00121(7) 0.00001(8) -0.00139(8)
Y3 0.03111(10) 0.02487(9) 0.01771(8) 0.00105(7) -0.00261(9) -0.00072(9)
N11 0.0332(11) 0.0280(9) 0.0245(8) 0.0024(7) 0.0030(7) -0.0008(7)
N12 0.0369(10) 0.0265(9) 0.0245(8) -0.0011(7) 0.0028(8) -0.0011(8)
N21 0.0327(10) 0.0244(9) 0.0260(9) -0.0005(7) 0.0010(8) 0.0023(7)
N22 0.0314(10) 0.0263(9) 0.0234(9) 0.0006(7) 0.0016(7) -0.0003(7)
N31 0.0296(9) 0.0230(9) 0.0250(9) -0.0014(7) 0.0031(7) -0.0032(7)
N32 0.0314(10) 0.0248(9) 0.0249(9) -0.0003(7) 0.0015(7) -0.0010(7)
N41 0.0338(10) 0.0240(8) 0.0304(9) -0.0006(7) -0.0019(8) 0.0010(8)
N42 0.0390(10) 0.0268(8) 0.0261(8) 0.0032(7) -0.0043(8) -0.0015(8)
N51 0.0346(10) 0.0236(9) 0.0203(8) -0.0005(7) -0.0014(7) -0.0056(7)
N52 0.0311(10) 0.0236(9) 0.0250(9) 0.0003(7) -0.0021(7) -0.0010(7)
N61 0.0317(10) 0.0264(9) 0.0244(9) -0.0027(7) 0.0016(7) 0.0018(7)
N62 0.0322(10) 0.0228(9) 0.0239(9) -0.0038(7) 0.0008(7) -0.0006(7)
N71 0.0295(9) 0.0290(9) 0.0209(8) -0.0015(6) -0.0015(7) -0.0010(8)
N72 0.0321(9) 0.0297(9) 0.0213(8) 0.0009(6) -0.0037(8) 0.0014(8)
N81 0.0339(10) 0.0312(10) 0.0210(8) 0.0042(8) -0.0003(7) -0.0006(8)
N82 0.0362(10) 0.0316(10) 0.0210(8) -0.0002(8) -0.0038(8) -0.0050(8)
N91 0.0368(10) 0.0272(9) 0.0182(8) 0.0039(7) -0.0013(7) 0.0023(8)
N92 0.0323(10) 0.0293(10) 0.0213(9) 0.0008(7) -0.0021(7) 0.0025(7)
C13 0.0332(12) 0.0343(11) 0.0241(10) 0.0000(9) 0.0003(9) 0.0021(9)
C14 0.0509(14) 0.0401(12) 0.0220(10) 0.0035(9) 0.0040(11) -0.0031(12)
C15 0.0358(12) 0.0315(11) 0.0271(10) 0.0038(8) 0.0035(9) 0.0018(9)
C16 0.0572(16) 0.0366(13) 0.0299(12) 0.0075(10) 0.0077(11) 0.0015(11)
C16A 0.0595(17) 0.0509(16) 0.0419(15) -0.0013(12) 0.0108(13) -0.0138(13)
C16B 0.091(2) 0.0510(15) 0.0369(13) 0.0168(12) 0.0034(16) -0.0050(17)
C17 0.0392(13) 0.0371(12) 0.0238(10) -0.0019(9) 0.0006(9) -0.0026(10)
C17A 0.0461(14) 0.0415(13) 0.0398(12) -0.0098(10) -0.0025(11) 0.0007(11)
C17B 0.0446(15) 0.0515(16) 0.0538(17) -0.0121(13) -0.0073(13) 0.0005(12)
C23 0.0280(11) 0.0330(12) 0.0274(11) -0.0024(9) -0.0005(9) 0.0024(9)
C24 0.0288(12) 0.0345(13) 0.0481(14) -0.0027(11) 0.0021(10) 0.0088(10)
C25 0.0339(12) 0.0283(12) 0.0422(13) -0.0011(10) -0.0026(10) 0.0036(9)
C26 0.0392(14) 0.0316(13) 0.080(2) 0.0076(14) 0.0092(13) 0.0073(11)
C26A 0.0622(19) 0.0561(19) 0.085(2) 0.0355(17) 0.0163(17) 0.0188(15)
C26B 0.0610(19) 0.0300(14) 0.122(3) -0.0139(16) -0.002(2) 0.0032(13)
C27 0.0299(12) 0.0328(12) 0.0306(11) 0.0033(9) -0.0002(9) 0.0051(9)
C27A 0.0569(17) 0.0542(16) 0.0423(16) -0.0007(13) -0.0012(13) -0.0163(13)
C27B 0.0454(15) 0.0479(16) 0.0567(17) 0.0005(13) 0.0187(13) 0.0020(13)
C33 0.0299(11) 0.0292(11) 0.0306(11) -0.0025(9) 0.0026(9) -0.0023(9)
C34 0.0327(12) 0.0322(12) 0.0399(13) -0.0041(10) -0.0037(10) -0.0034(10)
C35 0.0335(12) 0.0271(11) 0.0301(11) -0.0005(9) 0.0047(9) -0.0046(9)
C36 0.0448(14) 0.0272(11) 0.0372(13) -0.0004(10) 0.0008(10) -0.0068(10)
C36A 0.0462(15) 0.0357(14) 0.0596(16) -0.0055(12) 0.0069(12) 0.0005(12)
C36B 0.0559(17) 0.0377(14) 0.082(2) -0.0115(15) 0.0207(15) -0.0178(13)
C37 0.0396(13) 0.0254(11) 0.0361(12) -0.0049(9) -0.0067(10) 0.0002(9)
C37A 0.0567(16) 0.0388(14) 0.0422(14) 0.0038(12) -0.0094(12) 0.0044(12)
C37B 0.0386(13) 0.0429(15) 0.0573(16) -0.0048(13) -0.0077(12) 0.0049(12)
C43 0.0350(12) 0.0323(11) 0.0361(11) 0.0092(9) -0.0037(10) -0.0049(10)
C44 0.0472(14) 0.0316(12) 0.0485(13) 0.0155(10) -0.0050(13) -0.0011(11)
C45 0.0370(13) 0.0250(11) 0.0461(13) 0.0047(9) -0.0020(10) -0.0013(9)
C46 0.0532(16) 0.0298(13) 0.0580(17) 0.0008(11) 0.0036(13) 0.0112(11)
C46A 0.053(2) 0.118(3) 0.105(3) -0.022(3) 0.008(2) 0.027(2)
C46B 0.175(4) 0.0295(16) 0.111(3) -0.0033(18) 0.040(3) 0.017(2)
C47 0.0679(19) 0.0450(14) 0.0313(12) 0.0139(11) 0.0020(12) -0.0027(13)
C47A 0.087(3) 0.198(5) 0.0448(18) 0.045(2) -0.0015(19) 0.018(3)
C47B 0.054(2) 0.219(6) 0.051(2) -0.007(3) 0.0105(17) -0.022(3)
C53 0.0308(12) 0.0316(12) 0.0253(11) 0.0059(9) -0.0019(9) -0.0061(9)
C54 0.0321(12) 0.0417(13) 0.0266(11) 0.0011(10) -0.0059(9) -0.0102(10)
C55 0.0381(12) 0.0321(12) 0.0222(10) 0.0012(9) -0.0004(9) -0.0101(10)
C56 0.0528(15) 0.0394(14) 0.0321(12) -0.0109(10) 0.0001(11) -0.0164(12)
C56A 0.0645(18) 0.0332(14) 0.0570(17) -0.0083(12) -0.0087(14) -0.0104(12)
C56B 0.092(2) 0.0501(17) 0.0387(15) -0.0013(13) -0.0162(15) -0.0328(16)
C57 0.0303(12) 0.0335(12) 0.0432(14) -0.0003(10) -0.0022(10) -0.0005(10)
C57A 0.0554(16) 0.0548(17) 0.0460(15) -0.0030(14) 0.0127(12) 0.0061(13)
C57B 0.0402(15) 0.0579(17) 0.069(2) 0.0033(15) -0.0091(14) 0.0084(13)
C63 0.0270(11) 0.0308(11) 0.0311(11) -0.0021(10) 0.0001(8) 0.0015(9)
C64 0.0308(12) 0.0483(14) 0.0296(12) -0.0050(10) 0.0083(9) -0.0046(10)
C65 0.0350(12) 0.0378(13) 0.0279(11) -0.0041(10) 0.0024(9) 0.0049(10)
C66 0.0510(15) 0.0528(16) 0.0322(13) -0.0150(12) 0.0095(11) -0.0072(12)
C66A 0.099(3) 0.122(3) 0.0296(15) -0.0097(18) 0.0097(16) -0.051(2)
C66B 0.094(3) 0.107(3) 0.094(3) -0.064(3) -0.002(2) 0.027(2)
C67 0.0321(12) 0.0430(14) 0.0304(12) -0.0039(10) -0.0008(9) -0.0070(10)
C67A 0.0647(19) 0.0467(16) 0.0544(17) 0.0008(13) -0.0134(14) -0.0238(14)
C67B 0.0355(14) 0.0679(18) 0.0449(15) -0.0130(13) -0.0001(11) -0.0030(12)
C73 0.0279(11) 0.0300(10) 0.0225(9) -0.0051(8) 0.0061(8) 0.0025(9)
C74 0.0402(13) 0.0290(11) 0.0300(11) -0.0048(9) -0.0040(9) -0.0058(9)
C75 0.0319(11) 0.0364(12) 0.0227(10) -0.0028(9) 0.0000(8) -0.0018(9)
C76 0.0458(14) 0.0433(13) 0.0258(11) 0.0026(10) -0.0110(10) -0.0111(11)
C76A 0.0449(16) 0.0616(18) 0.0540(17) 0.0116(14) -0.0196(13) -0.0098(13)
C76B 0.094(3) 0.065(2) 0.0432(17) -0.0056(14) -0.0313(17) -0.0109(18)
C77 0.0372(12) 0.0274(11) 0.0270(11) -0.0007(9) -0.0009(8) 0.0024(9)
C77A 0.0502(14) 0.0413(13) 0.0436(13) 0.0080(10) 0.0014(13) -0.0007(13)
C77B 0.0488(16) 0.0528(16) 0.0525(17) 0.0076(13) 0.0077(13) 0.0217(13)
C83 0.0340(12) 0.0320(12) 0.0298(11) -0.0023(10) -0.0012(9) -0.0059(9)
C84 0.0354(13) 0.0459(14) 0.0348(13) 0.0079(11) 0.0030(10) -0.0084(11)
C85 0.0337(12) 0.0378(13) 0.0302(12) 0.0072(10) 0.0024(10) 0.0003(10)
C86 0.0383(14) 0.0650(17) 0.0329(13) 0.0191(12) 0.0019(11) -0.0020(12)
C86A 0.0573(18) 0.091(2) 0.0306(14) -0.0011(14) -0.0019(12) -0.0111(16)
C86B 0.072(2) 0.078(2) 0.0564(19) 0.0366(17) 0.0096(16) -0.0049(17)
C87 0.0322(12) 0.0486(14) 0.0313(12) -0.0035(11) -0.0022(9) -0.0056(11)
C87A 0.081(2) 0.066(2) 0.0547(19) 0.0029(16) -0.0268(16) 0.0082(17)
C87B 0.090(3) 0.075(2) 0.089(3) 0.013(2) -0.046(2) -0.037(2)
C93 0.0349(12) 0.0299(12) 0.0240(10) 0.0003(9) -0.0025(9) 0.0010(9)
C94 0.0431(14) 0.0374(13) 0.0300(12) 0.0037(10) -0.0014(10) 0.0129(11)
C95 0.0409(13) 0.0345(12) 0.0267(11) 0.0023(9) -0.0007(10) 0.0081(10)
C96 0.0638(17) 0.0553(16) 0.0266(12) 0.0096(12) 0.0038(12) 0.0251(14)
C96A 0.086(2) 0.070(2) 0.0572(19) 0.0338(17) 0.0229(18) 0.0135(18)
C96B 0.084(2) 0.078(2) 0.0385(16) 0.0178(15) -0.0108(15) 0.0318(18)
C97 0.0383(12) 0.0332(12) 0.0270(11) 0.0008(10) 0.0011(9) 0.0008(10)
C97A 0.0706(19) 0.0571(17) 0.0294(13) -0.0048(12) 0.0043(13) -0.0090(15)
C97B 0.0473(15) 0.0663(19) 0.0400(14) 0.0070(13) 0.0087(11) 0.0101(14)
B1 0.0356(13) 0.0185(10) 0.0290(11) 0.0026(9) 0.0011(11) -0.0009(10)
B2 0.0382(16) 0.0249(11) 0.0259(11) -0.0034(9) 0.0004(9) -0.0012(10)
B3 0.0312(14) 0.0332(13) 0.0213(10) 0.0028(9) 0.0002(9) 0.0029(10)

loop_
_atom_type_symbol
_atom_type_description
_atom_type_scat_dispersion_real
_atom_type_scat_dispersion_imag
_atom_type_scat_source
C C 0.0033 0.0016 'International Tables Vol C Tables 4.2.6.8 and 6.1.1.4'
H H 0.0000 0.0000 'International Tables Vol C Tables 4.2.6.8 and 6.1.1.4'
B B 0.0013 0.0007 'International Tables Vol C Tables 4.2.6.8 and 6.1.1.4'
N N 0.0061 0.0033 'International Tables Vol C Tables 4.2.6.8 and 6.1.1.4'
Y Y -2.7962 3.5667 'International Tables Vol C Tables 4.2.6.8 and 6.1.1.4'

loop_
_geom_angle_atom_site_label_1
_geom_angle_atom_site_label_2
_geom_angle_atom_site_label_3
_geom_angle
_geom_angle_site_symmetry_1
_geom_angle_site_symmetry_3
_geom_angle_publ_flag
N32 Y1 H1 96.8(6) . . ?
N12 Y1 H1 80.3(6) . . ?
N22 Y1 H1 151.9(6) . . ?
Y3 Y1 H1 95.7(6) . . ?
Y2 Y1 H1 37.6(6) . . ?
N52 Y2 H1 110.1(7) . . ?
N62 Y2 H1 71.6(7) . . ?
N42 Y2 H1 149.3(7) . . ?
Y1 Y2 H1 41.7(7) . . ?
Y3 Y2 H1 89.8(7) . . ?
N32 Y1 H2 158.3(6) . . ?
N12 Y1 H2 92.6(6) . . ?
N22 Y1 H2 112.4(6) . . ?
Y3 Y1 H2 78.2(6) . . ?
Y2 Y1 H2 35.7(6) . . ?
H1 Y1 H2 62.0(9) . . ?
N52 Y2 H2 82.5(6) . . ?
N62 Y2 H2 129.0(6) . . ?
N42 Y2 H2 142.4(6) . . ?
Y1 Y2 H2 37.8(6) . . ?
Y3 Y2 H2 71.0(6) . . ?
H1 Y2 H2 66.9(9) . . ?
N32 Y1 H3 105.2(5) . . ?
N12 Y1 H3 139.0(6) . . ?
N22 Y1 H3 148.3(6) . . ?
Y3 Y1 H3 37.8(5) . . ?
Y2 Y1 H3 39.4(6) . . ?
H1 Y1 H3 58.7(9) . . ?
H2 Y1 H3 69.0(8) . . ?
N52 Y2 H3 152.4(5) . . ?
N62 Y2 H3 113.1(5) . . ?
N42 Y2 H3 127.7(5) . . ?
Y1 Y2 H3 38.2(5) . . ?
Y3 Y2 H3 30.4(5) . . ?
H1 Y2 H3 60.7(9) . . ?
H2 Y2 H3 69.9(8) . . ?
N82 Y3 H3 150.1(6) . . ?
N72 Y3 H3 136.9(6) . . ?
N92 Y3 H3 98.3(5) . . ?
Y1 Y3 H3 38.5(5) . . ?
Y2 Y3 H3 31.8(6) . . ?
N52 Y2 H4 115.8(6) . . ?
N62 Y2 H4 144.0(6) . . ?
N42 Y2 H4 79.3(5) . . ?
Y1 Y2 H4 84.7(5) . . ?
Y3 Y2 H4 31.6(5) . . ?
H1 Y2 H4 121.3(9) . . ?
H2 Y2 H4 84.6(8) . . ?
H3 Y2 H4 61.5(8) . . ?
N82 Y3 H4 85.9(6) . . ?
N72 Y3 H4 158.9(6) . . ?
N92 Y3 H4 96.8(6) . . ?
Y1 Y3 H4 86.9(6) . . ?
Y2 Y3 H4 33.0(6) . . ?
H3 Y3 H4 64.3(8) . . ?
N32 Y1 H5 75.3(7) . . ?
N12 Y1 H5 152.8(7) . . ?
N22 Y1 H5 98.9(7) . . ?
Y3 Y1 H5 36.5(7) . . ?
Y2 Y1 H5 94.8(7) . . ?
H1 Y1 H5 108.5(10) . . ?
H2 Y1 H5 114.4(9) . . ?
H3 Y1 H5 56.1(9) . . ?
N82 Y3 H5 150.0(7) . . ?
N72 Y3 H5 78.5(7) . . ?
N92 Y3 H5 101.7(8) . . ?
Y1 Y3 H5 40.0(8) . . ?
Y2 Y3 H5 89.2(7) . . ?
H3 Y3 H5 59.1(9) . . ?
H4 Y3 H5 122.1(9) . . ?
N32 Y1 H6 129.4(6) . . ?
N12 Y1 H6 140.0(6) . . ?
N22 Y1 H6 81.9(6) . . ?
Y3 Y1 H6 35.6(6) . . ?
Y2 Y1 H6 80.1(6) . . ?
H1 Y1 H6 117.4(8) . . ?
H2 Y1 H6 69.4(8) . . ?
H3 Y1 H6 68.8(8) . . ?
H5 Y1 H6 59.6(9) . . ?
N82 Y3 H6 108.3(6) . . ?
N72 Y3 H6 97.5(6) . . ?
N92 Y3 H6 167.2(6) . . ?
Y1 Y3 H6 40.0(6) . . ?
Y2 Y3 H6 74.9(6) . . ?
H3 Y3 H6 73.4(8) . . ?
H4 Y3 H6 88.4(9) . . ?
H5 Y3 H6 65.8(10) . . ?
N32 Y1 N12 78.21(6) . . ?
N32 Y1 N22 83.77(6) . . ?
N12 Y1 N22 72.22(5) . . ?
N32 Y1 Y3 110.72(4) . . ?
N12 Y1 Y3 170.72(4) . . ?
N22 Y1 Y3 110.48(4) . . ?
N32 Y1 Y2 128.17(4) . . ?
N12 Y1 Y2 106.28(4) . . ?
N22 Y1 Y2 147.69(4) . . ?
Y3 Y1 Y2 66.487(6) . . ?
N52 Y2 N62 85.05(6) . . ?
N52 Y2 N42 74.51(6) . . ?
N62 Y2 N42 78.80(6) . . ?
N52 Y2 Y1 116.52(4) . . ?
N62 Y2 Y1 113.10(4) . . ?
N42 Y2 Y1 163.54(4) . . ?
N52 Y2 Y3 137.50(4) . . ?
N62 Y2 Y3 137.43(4) . . ?
N42 Y2 Y3 107.25(4) . . ?
Y1 Y2 Y3 56.295(5) . . ?
N82 Y3 N72 73.03(6) . . ?
N82 Y3 N92 83.74(6) . . ?
N72 Y3 N92 81.81(6) . . ?
N82 Y3 Y1 147.69(4) . . ?
N72 Y3 Y1 110.59(4) . . ?
N92 Y3 Y1 128.41(4) . . ?
N82 Y3 Y2 118.56(4) . . ?
N72 Y3 Y2 167.48(4) . . ?
N92 Y3 Y2 103.37(4) . . ?
Y1 Y3 Y2 57.217(6) . . ?
C15 N11 N12 109.83(16) . . ?
C15 N11 B1 128.19(17) . . ?
N12 N11 B1 121.72(15) . . ?
C13 N12 N11 106.56(16) . . ?
C13 N12 Y1 134.68(13) . . ?
N11 N12 Y1 117.19(11) . . ?
C25 N21 N22 109.79(17) . . ?
C25 N21 B1 128.46(18) . . ?
N22 N21 B1 121.45(15) . . ?
C23 N22 N21 106.25(17) . . ?
C23 N22 Y1 135.45(14) . . ?
N21 N22 Y1 118.28(12) . . ?
C35 N31 N32 109.68(17) . . ?
C35 N31 B1 129.00(17) . . ?
N32 N31 B1 121.23(16) . . ?
C33 N32 N31 106.12(17) . . ?
C33 N32 Y1 132.87(14) . . ?
N31 N32 Y1 117.48(12) . . ?
C45 N41 N42 109.82(17) . . ?
C45 N41 B2 129.10(18) . . ?
N42 N41 B2 120.28(16) . . ?
C43 N42 N41 105.91(16) . . ?
C43 N42 Y2 136.46(14) . . ?
N41 N42 Y2 113.35(11) . . ?
C55 N51 N52 109.24(17) . . ?
C55 N51 B2 127.76(18) . . ?
N52 N51 B2 122.75(16) . . ?
C53 N52 N51 106.08(17) . . ?
C53 N52 Y2 134.83(14) . . ?
N51 N52 Y2 116.36(12) . . ?
C65 N61 N62 109.22(17) . . ?
C65 N61 B2 129.27(18) . . ?
N62 N61 B2 120.86(16) . . ?
C63 N62 N61 106.19(17) . . ?
C63 N62 Y2 134.52(14) . . ?
N61 N62 Y2 114.39(12) . . ?
C75 N71 N72 109.03(16) . . ?
C75 N71 B3 129.07(17) . . ?
N72 N71 B3 121.88(16) . . ?
C73 N72 N71 106.52(16) . . ?
C73 N72 Y3 130.24(13) . . ?
N71 N72 Y3 113.66(11) . . ?
C85 N81 N82 109.54(17) . . ?
C85 N81 B3 130.06(18) . . ?
N82 N81 B3 120.36(16) . . ?
C83 N82 N81 106.47(17) . . ?
C83 N82 Y3 134.22(14) . . ?
N81 N82 Y3 119.19(12) . . ?
C95 N91 N92 109.27(17) . . ?
C95 N91 B3 128.96(17) . . ?
N92 N91 B3 120.98(16) . . ?
C93 N92 N91 106.41(16) . . ?
C93 N92 Y3 136.09(13) . . ?
N91 N92 Y3 116.03(12) . . ?
N12 C13 C14 110.63(19) . . ?
N12 C13 C17 121.91(19) . . ?
C14 C13 C17 127.44(19) . . ?
C15 C14 C13 105.19(18) . . ?
N11 C15 C14 107.78(18) . . ?
N11 C15 C16 122.84(19) . . ?
C14 C15 C16 129.34(19) . . ?
C15 C16 C16B 111.6(2) . . ?
C15 C16 C16A 110.1(2) . . ?
C16B C16 C16A 110.7(2) . . ?
C13 C17 C17A 112.59(19) . . ?
C13 C17 C17B 111.2(2) . . ?
C17A C17 C17B 110.36(19) . . ?
N22 C23 C24 110.1(2) . . ?
N22 C23 C27 122.27(19) . . ?
C24 C23 C27 127.4(2) . . ?
C25 C24 C23 106.0(2) . . ?
N21 C25 C24 107.86(19) . . ?
N21 C25 C26 123.8(2) . . ?
C24 C25 C26 128.2(2) . . ?
C25 C26 C26A 109.1(2) . . ?
C25 C26 C26B 111.4(2) . . ?
C26A C26 C26B 112.2(2) . . ?
C23 C27 C27B 112.64(19) . . ?
C23 C27 C27A 109.83(19) . . ?
C27B C27 C27A 110.0(2) . . ?
N32 C33 C34 110.1(2) . . ?
N32 C33 C37 122.69(19) . . ?
C34 C33 C37 127.2(2) . . ?
C35 C34 C33 106.5(2) . . ?
N31 C35 C34 107.57(19) . . ?
N31 C35 C36 123.5(2) . . ?
C34 C35 C36 128.8(2) . . ?
C35 C36 C36B 111.0(2) . . ?
C35 C36 C36A 110.39(19) . . ?
C36B C36 C36A 109.7(2) . . ?
C33 C37 C37B 110.4(2) . . ?
C33 C37 C37A 111.41(19) . . ?
C37B C37 C37A 109.3(2) . . ?
N42 C43 C44 109.8(2) . . ?
N42 C43 C47 122.5(2) . . ?
C44 C43 C47 127.6(2) . . ?
C45 C44 C43 106.66(19) . . ?
N41 C45 C44 107.8(2) . . ?
N41 C45 C46 122.5(2) . . ?
C44 C45 C46 129.5(2) . . ?
C45 C46 C46A 109.2(2) . . ?
C45 C46 C46B 110.4(2) . . ?
C46A C46 C46B 111.6(3) . . ?
C47B C47 C43 110.4(2) . . ?
C47B C47 C47A 110.8(3) . . ?
C43 C47 C47A 113.6(3) . . ?
N52 C53 C54 109.9(2) . . ?
N52 C53 C57 122.11(19) . . ?
C54 C53 C57 127.8(2) . . ?
C55 C54 C53 106.8(2) . . ?
C54 C55 N51 107.89(19) . . ?
C54 C55 C56 128.5(2) . . ?
N51 C55 C56 123.6(2) . . ?
C55 C56 C56B 110.9(2) . . ?
C55 C56 C56A 110.10(19) . . ?
C56B C56 C56A 110.3(2) . . ?
C53 C57 C57A 109.7(2) . . ?
C53 C57 C57B 111.3(2) . . ?
C57A C57 C57B 110.2(2) . . ?
N62 C63 C64 110.03(19) . . ?
N62 C63 C67 123.46(19) . . ?
C64 C63 C67 126.5(2) . . ?
C65 C64 C63 106.6(2) . . ?
N61 C65 C64 107.94(19) . . ?
N61 C65 C66 124.4(2) . . ?
C64 C65 C66 127.6(2) . . ?
C65 C66 C66B 111.2(2) . . ?
C65 C66 C66A 109.8(2) . . ?
C66B C66 C66A 112.0(3) . . ?
C63 C67 C67B 109.4(2) . . ?
C63 C67 C67A 110.7(2) . . ?
C67B C67 C67A 111.5(2) . . ?
N72 C73 C74 110.14(18) . . ?
N72 C73 C77 121.03(18) . . ?
C74 C73 C77 128.66(19) . . ?
C75 C74 C73 107.04(19) . . ?
C74 C75 N71 107.26(18) . . ?
C74 C75 C76 130.2(2) . . ?
N71 C75 C76 122.45(19) . . ?
C75 C76 C76B 111.3(2) . . ?
C75 C76 C76A 110.1(2) . . ?
C76B C76 C76A 109.2(2) . . ?
C73 C77 C77A 112.89(19) . . ?
C73 C77 C77B 109.46(18) . . ?
C77A C77 C77B 110.9(2) . . ?
N82 C83 C84 109.9(2) . . ?
N82 C83 C87 120.69(19) . . ?
C84 C83 C87 129.3(2) . . ?
C85 C84 C83 106.3(2) . . ?
N81 C85 C84 107.73(19) . . ?
N81 C85 C86 124.1(2) . . ?
C84 C85 C86 128.1(2) . . ?
C85 C86 C86A 109.4(2) . . ?
C85 C86 C86B 110.8(2) . . ?
C86A C86 C86B 111.2(2) . . ?
C87B C87 C83 112.1(2) . . ?
C87B C87 C87A 110.0(2) . . ?
C83 C87 C87A 109.7(2) . . ?
N92 C93 C94 110.12(19) . . ?
N92 C93 C97 121.45(19) . . ?
C94 C93 C97 128.4(2) . . ?
C95 C94 C93 106.0(2) . . ?
N91 C95 C94 108.19(19) . . ?
N91 C95 C96 123.3(2) . . ?
C94 C95 C96 128.5(2) . . ?
C95 C96 C96A 110.3(2) . . ?
C95 C96 C96B 111.0(2) . . ?
C96A C96 C96B 111.6(2) . . ?
C93 C97 C97A 110.82(19) . . ?
C93 C97 C97B 111.18(19) . . ?
C97A C97 C97B 111.3(2) . . ?
N31 B1 N11 111.71(17) . . ?
N31 B1 N21 112.13(16) . . ?
N11 B1 N21 109.55(17) . . ?
N61 B2 N51 113.15(17) . . ?
N61 B2 N41 110.14(17) . . ?
N51 B2 N41 109.41(17) . . ?
N71 B3 N81 111.44(18) . . ?
N71 B3 N91 109.38(17) . . ?
N81 B3 N91 110.71(17) . . ?

loop_
_geom_bond_atom_site_label_1
_geom_bond_atom_site_label_2
_geom_bond_distance
_geom_bond_site_symmetry_2
_geom_bond_publ_flag
Y1 N32 2.4759(17) . ?
Y1 N12 2.5023(16) . ?
Y1 N22 2.5089(17) . ?
Y1 Y3 3.3423(3) . ?
Y1 Y2 3.3778(3) . ?
Y1 H1 2.28(2) . ?
Y1 H2 2.16(2) . ?
Y1 H3 2.14(2) . ?
Y1 H5 2.21(3) . ?
Y1 H6 2.22(2) . ?
Y2 N52 2.4493(17) . ?
Y2 N62 2.4682(17) . ?
Y2 N42 2.5394(16) . ?
Y2 Y3 3.6841(3) . ?
Y2 H1 2.10(2) . ?
Y2 H2 2.05(2) . ?
Y2 H3 2.19(2) . ?
Y2 H4 2.22(2) . ?
Y3 N82 2.4373(18) . ?
Y3 N72 2.4484(16) . ?
Y3 N92 2.4585(17) . ?
Y3 H3 2.11(2) . ?
Y3 H4 2.14(2) . ?
Y3 H5 2.04(3) . ?
Y3 H6 2.01(2) . ?
N11 C15 1.352(3) . ?
N11 N12 1.376(2) . ?
N11 B1 1.547(3) . ?
N12 C13 1.330(3) . ?
N21 C25 1.350(3) . ?
N21 N22 1.385(2) . ?
N21 B1 1.548(3) . ?
N22 C23 1.336(3) . ?
N31 C35 1.358(3) . ?
N31 N32 1.385(2) . ?
N31 B1 1.540(3) . ?
N32 C33 1.340(3) . ?
N41 C45 1.355(3) . ?
N41 N42 1.379(2) . ?
N41 B2 1.552(3) . ?
N42 C43 1.347(3) . ?
N51 C55 1.359(3) . ?
N51 N52 1.385(2) . ?
N51 B2 1.545(3) . ?
N52 C53 1.340(3) . ?
N61 C65 1.359(3) . ?
N61 N62 1.385(2) . ?
N61 B2 1.538(3) . ?
N62 C63 1.344(3) . ?
N71 C75 1.370(3) . ?
N71 N72 1.384(2) . ?
N71 B3 1.538(3) . ?
N72 C73 1.337(3) . ?
N81 C85 1.344(3) . ?
N81 N82 1.387(2) . ?
N81 B3 1.546(3) . ?
N82 C83 1.331(3) . ?
N91 C95 1.354(3) . ?
N91 N92 1.392(2) . ?
N91 B3 1.559(3) . ?
N92 C93 1.341(3) . ?
C13 C14 1.397(3) . ?
C13 C17 1.513(3) . ?
C14 C15 1.390(3) . ?
C15 C16 1.508(3) . ?
C16 C16B 1.528(3) . ?
C16 C16A 1.539(4) . ?
C17 C17A 1.515(3) . ?
C17 C17B 1.520(3) . ?
C23 C24 1.399(3) . ?
C23 C27 1.506(3) . ?
C24 C25 1.377(3) . ?
C25 C26 1.511(3) . ?
C26 C26A 1.526(4) . ?
C26 C26B 1.537(4) . ?
C27 C27B 1.516(3) . ?
C27 C27A 1.522(3) . ?
C33 C34 1.390(3) . ?
C33 C37 1.500(3) . ?
C34 C35 1.374(3) . ?
C35 C36 1.511(3) . ?
C36 C36B 1.520(3) . ?
C36 C36A 1.528(3) . ?
C37 C37B 1.527(3) . ?
C37 C37A 1.532(3) . ?
C43 C44 1.389(3) . ?
C43 C47 1.502(3) . ?
C44 C45 1.363(3) . ?
C45 C46 1.506(3) . ?
C46 C46A 1.517(4) . ?
C46 C46B 1.534(4) . ?
C47 C47B 1.494(4) . ?
C47 C47A 1.510(4) . ?
C53 C54 1.387(3) . ?
C53 C57 1.504(3) . ?
C54 C55 1.358(3) . ?
C55 C56 1.509(3) . ?
C56 C56B 1.515(4) . ?
C56 C56A 1.532(4) . ?
C57 C57A 1.526(3) . ?
C57 C57B 1.544(3) . ?
C63 C64 1.385(3) . ?
C63 C67 1.508(3) . ?
C64 C65 1.368(3) . ?
C65 C66 1.513(3) . ?
C66 C66B 1.522(4) . ?
C66 C66A 1.524(4) . ?
C67 C67B 1.528(3) . ?
C67 C67A 1.530(4) . ?
C73 C74 1.380(3) . ?
C73 C77 1.510(3) . ?
C74 C75 1.370(3) . ?
C75 C76 1.499(3) . ?
C76 C76B 1.521(4) . ?
C76 C76A 1.524(4) . ?
C77 C77A 1.516(3) . ?
C77 C77B 1.520(3) . ?
C83 C84 1.389(3) . ?
C83 C87 1.508(3) . ?
C84 C85 1.377(3) . ?
C85 C86 1.504(3) . ?
C86 C86A 1.527(4) . ?
C86 C86B 1.534(4) . ?
C87 C87B 1.503(4) . ?
C87 C87A 1.517(4) . ?
C93 C94 1.397(3) . ?
C93 C97 1.507(3) . ?
C94 C95 1.380(3) . ?
C95 C96 1.509(3) . ?
C96 C96A 1.521(4) . ?
C96 C96B 1.530(4) . ?
C97 C97A 1.517(3) . ?
C97 C97B 1.523(3) . ?

loop_
_geom_torsion_atom_site_label_1
_geom_torsion_atom_site_label_2
_geom_torsion_atom_site_label_3
_geom_torsion_atom_site_label_4
_geom_torsion
_geom_torsion_site_symmetry_1
_geom_torsion_site_symmetry_2
_geom_torsion_site_symmetry_3
_geom_torsion_site_symmetry_4
_geom_torsion_publ_flag
N32 Y1 Y2 N52 130.32(7) . . . . ?
N12 Y1 Y2 N52 42.69(6) . . . . ?
N22 Y1 Y2 N52 -39.64(9) . . . . ?
Y3 Y1 Y2 N52 -131.12(5) . . . . ?
N32 Y1 Y2 N62 34.12(7) . . . . ?
N12 Y1 Y2 N62 -53.51(6) . . . . ?
N22 Y1 Y2 N62 -135.84(8) . . . . ?
Y3 Y1 Y2 N62 132.68(5) . . . . ?
N32 Y1 Y2 N42 -100.17(17) . . . . ?
N12 Y1 Y2 N42 172.19(16) . . . . ?
N22 Y1 Y2 N42 89.86(17) . . . . ?
Y3 Y1 Y2 N42 -1.62(16) . . . . ?
N32 Y1 Y2 Y3 -98.55(5) . . . . ?
N12 Y1 Y2 Y3 173.81(5) . . . . ?
N22 Y1 Y2 Y3 91.48(7) . . . . ?
N32 Y1 Y3 N82 -143.60(9) . . . . ?
N12 Y1 Y3 N82 52.7(3) . . . . ?
N22 Y1 Y3 N82 -52.60(9) . . . . ?
Y2 Y1 Y3 N82 92.62(8) . . . . ?
N32 Y1 Y3 N72 -52.99(6) . . . . ?
N12 Y1 Y3 N72 143.3(3) . . . . ?
N22 Y1 Y3 N72 38.01(6) . . . . ?
Y2 Y1 Y3 N72 -176.77(5) . . . . ?
N32 Y1 Y3 N92 42.96(7) . . . . ?
N12 Y1 Y3 N92 -120.7(3) . . . . ?
N22 Y1 Y3 N92 133.96(7) . . . . ?
Y2 Y1 Y3 N92 -80.82(5) . . . . ?
N32 Y1 Y3 Y2 123.78(4) . . . . ?
N12 Y1 Y3 Y2 -39.9(3) . . . . ?
N22 Y1 Y3 Y2 -145.22(4) . . . . ?
N52 Y2 Y3 N82 -48.75(8) . . . . ?
N62 Y2 Y3 N82 129.10(8) . . . . ?
N42 Y2 Y3 N82 36.96(7) . . . . ?
Y1 Y2 Y3 N82 -142.56(5) . . . . ?
N52 Y2 Y3 N72 107.9(2) . . . . ?
N62 Y2 Y3 N72 -74.3(2) . . . . ?
N42 Y2 Y3 N72 -166.4(2) . . . . ?
Y1 Y2 Y3 N72 14.1(2) . . . . ?
N52 Y2 Y3 N92 -138.85(7) . . . . ?
N62 Y2 Y3 N92 38.99(7) . . . . ?
N42 Y2 Y3 N92 -53.15(6) . . . . ?
Y1 Y2 Y3 N92 127.33(4) . . . . ?
N52 Y2 Y3 Y1 93.81(6) . . . . ?
N62 Y2 Y3 Y1 -88.34(6) . . . . ?
N42 Y2 Y3 Y1 179.52(5) . . . . ?
C15 N11 N12 C13 1.1(2) . . . . ?
B1 N11 N12 C13 -173.41(19) . . . . ?
C15 N11 N12 Y1 -166.69(14) . . . . ?
B1 N11 N12 Y1 18.8(2) . . . . ?
N32 Y1 N12 C13 -132.8(2) . . . . ?
N22 Y1 N12 C13 140.0(2) . . . . ?
Y3 Y1 N12 C13 31.6(4) . . . . ?
Y2 Y1 N12 C13 -6.2(2) . . . . ?
N32 Y1 N12 N11 30.62(14) . . . . ?
N22 Y1 N12 N11 -56.55(14) . . . . ?
Y3 Y1 N12 N11 -164.95(17) . . . . ?
Y2 Y1 N12 N11 157.26(13) . . . . ?
C25 N21 N22 C23 -0.6(2) . . . . ?
B1 N21 N22 C23 173.51(18) . . . . ?
C25 N21 N22 Y1 -179.19(14) . . . . ?
B1 N21 N22 Y1 -5.1(2) . . . . ?
N32 Y1 N22 C23 151.8(2) . . . . ?
N12 Y1 N22 C23 -128.6(2) . . . . ?
Y3 Y1 N22 C23 42.0(2) . . . . ?
Y2 Y1 N22 C23 -36.1(2) . . . . ?
N32 Y1 N22 N21 -30.09(13) . . . . ?
N12 Y1 N22 N21 49.49(13) . . . . ?
Y3 Y1 N22 N21 -139.92(12) . . . . ?
Y2 Y1 N22 N21 141.99(11) . . . . ?
C35 N31 N32 C33 0.1(2) . . . . ?
B1 N31 N32 C33 -176.68(18) . . . . ?
C35 N31 N32 Y1 -161.46(13) . . . . ?
B1 N31 N32 Y1 21.8(2) . . . . ?
N12 Y1 N32 C33 153.21(19) . . . . ?
N22 Y1 N32 C33 -133.71(19) . . . . ?
Y3 Y1 N32 C33 -24.1(2) . . . . ?
Y2 Y1 N32 C33 51.7(2) . . . . ?
N12 Y1 N32 N31 -51.30(13) . . . . ?
N22 Y1 N32 N31 21.78(13) . . . . ?
Y3 Y1 N32 N31 131.35(12) . . . . ?
Y2 Y1 N32 N31 -152.84(11) . . . . ?
C45 N41 N42 C43 1.5(2) . . . . ?
B2 N41 N42 C43 -169.1(2) . . . . ?
C45 N41 N42 Y2 -159.22(14) . . . . ?
B2 N41 N42 Y2 30.1(2) . . . . ?
N52 Y2 N42 C43 145.2(2) . . . . ?
N62 Y2 N42 C43 -126.9(2) . . . . ?
Y1 Y2 N42 C43 11.0(4) . . . . ?
Y3 Y2 N42 C43 9.5(2) . . . . ?
N52 Y2 N42 N41 -62.20(14) . . . . ?
N62 Y2 N42 N41 25.71(14) . . . . ?
Y1 Y2 N42 N41 163.56(10) . . . . ?
Y3 Y2 N42 N41 162.15(12) . . . . ?
C55 N51 N52 C53 0.9(2) . . . . ?
B2 N51 N52 C53 175.55(18) . . . . ?
C55 N51 N52 Y2 -163.19(13) . . . . ?
B2 N51 N52 Y2 11.5(2) . . . . ?
N62 Y2 N52 C53 162.3(2) . . . . ?
N42 Y2 N52 C53 -118.0(2) . . . . ?
Y1 Y2 N52 C53 48.9(2) . . . . ?
Y3 Y2 N52 C53 -19.2(2) . . . . ?
N62 Y2 N52 N51 -39.49(13) . . . . ?
N42 Y2 N52 N51 40.23(13) . . . . ?
Y1 Y2 N52 N51 -152.88(11) . . . . ?
Y3 Y2 N52 N51 139.04(11) . . . . ?
C65 N61 N62 C63 0.7(2) . . . . ?
B2 N61 N62 C63 -170.90(18) . . . . ?
C65 N61 N62 Y2 -158.29(14) . . . . ?
B2 N61 N62 Y2 30.1(2) . . . . ?
N52 Y2 N62 C63 -132.1(2) . . . . ?
N42 Y2 N62 C63 152.8(2) . . . . ?
Y1 Y2 N62 C63 -15.3(2) . . . . ?
Y3 Y2 N62 C63 49.4(2) . . . . ?
N52 Y2 N62 N61 19.03(12) . . . . ?
N42 Y2 N62 N61 -56.14(13) . . . . ?
Y1 Y2 N62 N61 135.79(12) . . . . ?
Y3 Y2 N62 N61 -159.51(10) . . . . ?
C75 N71 N72 C73 1.0(2) . . . . ?
B3 N71 N72 C73 -177.46(19) . . . . ?
C75 N71 N72 Y3 -148.92(13) . . . . ?
B3 N71 N72 Y3 32.6(2) . . . . ?
N82 Y3 N72 C73 155.6(2) . . . . ?
N92 Y3 N72 C73 -118.5(2) . . . . ?
Y1 Y3 N72 C73 9.6(2) . . . . ?
Y2 Y3 N72 C73 -3.0(4) . . . . ?
N82 Y3 N72 N71 -63.39(13) . . . . ?
N92 Y3 N72 N71 22.52(13) . . . . ?
Y1 Y3 N72 N71 150.58(12) . . . . ?
Y2 Y3 N72 N71 137.98(15) . . . . ?
C85 N81 N82 C83 -1.4(2) . . . . ?
B3 N81 N82 C83 176.63(18) . . . . ?
C85 N81 N82 Y3 -177.83(14) . . . . ?
B3 N81 N82 Y3 0.2(2) . . . . ?
N72 Y3 N82 C83 -127.8(2) . . . . ?
N92 Y3 N82 C83 148.9(2) . . . . ?
Y1 Y3 N82 C83 -25.9(3) . . . . ?
Y2 Y3 N82 C83 47.1(2) . . . . ?
N72 Y3 N82 N81 47.49(14) . . . . ?
N92 Y3 N82 N81 -35.83(14) . . . . ?
Y1 Y3 N82 N81 149.34(11) . . . . ?
Y2 Y3 N82 N81 -137.67(13) . . . . ?
C95 N91 N92 C93 0.9(2) . . . . ?
B3 N91 N92 C93 -169.76(18) . . . . ?
C95 N91 N92 Y3 -167.48(14) . . . . ?
B3 N91 N92 Y3 21.8(2) . . . . ?
N82 Y3 N92 C93 -139.6(2) . . . . ?
N72 Y3 N92 C93 146.7(2) . . . . ?
Y1 Y3 N92 C93 36.8(2) . . . . ?
Y2 Y3 N92 C93 -21.7(2) . . . . ?
N82 Y3 N92 N91 24.23(13) . . . . ?
N72 Y3 N92 N91 -49.45(13) . . . . ?
Y1 Y3 N92 N91 -159.29(11) . . . . ?
Y2 Y3 N92 N91 142.16(12) . . . . ?
N11 N12 C13 C14 -0.7(3) . . . . ?
Y1 N12 C13 C14 163.97(17) . . . . ?
N11 N12 C13 C17 177.94(19) . . . . ?
Y1 N12 C13 C17 -17.4(3) . . . . ?
N12 C13 C14 C15 0.0(3) . . . . ?
C17 C13 C14 C15 -178.5(2) . . . . ?
N12 N11 C15 C14 -1.1(3) . . . . ?
B1 N11 C15 C14 173.0(2) . . . . ?
N12 N11 C15 C16 176.9(2) . . . . ?
B1 N11 C15 C16 -9.0(3) . . . . ?
C13 C14 C15 N11 0.6(3) . . . . ?
C13 C14 C15 C16 -177.2(2) . . . . ?
N11 C15 C16 C16B 162.9(2) . . . . ?
C14 C15 C16 C16B -19.5(4) . . . . ?
N11 C15 C16 C16A -73.7(3) . . . . ?
C14 C15 C16 C16A 103.8(3) . . . . ?
N12 C13 C17 C17A 115.6(2) . . . . ?
C14 C13 C17 C17A -66.0(3) . . . . ?
N12 C13 C17 C17B -120.0(2) . . . . ?
C14 C13 C17 C17B 58.4(3) . . . . ?
N21 N22 C23 C24 1.3(2) . . . . ?
Y1 N22 C23 C24 179.57(15) . . . . ?
N21 N22 C23 C27 -173.81(18) . . . . ?
Y1 N22 C23 C27 4.4(3) . . . . ?
N22 C23 C24 C25 -1.6(3) . . . . ?
C27 C23 C24 C25 173.3(2) . . . . ?
N22 N21 C25 C24 -0.4(3) . . . . ?
B1 N21 C25 C24 -174.0(2) . . . . ?
N22 N21 C25 C26 175.6(2) . . . . ?
B1 N21 C25 C26 2.0(4) . . . . ?
C23 C24 C25 N21 1.2(3) . . . . ?
C23 C24 C25 C26 -174.6(2) . . . . ?
N21 C25 C26 C26A -90.7(3) . . . . ?
C24 C25 C26 C26A 84.4(3) . . . . ?
N21 C25 C26 C26B 144.8(3) . . . . ?
C24 C25 C26 C26B -40.1(4) . . . . ?
N22 C23 C27 C27B -169.4(2) . . . . ?
C24 C23 C27 C27B 16.3(3) . . . . ?
N22 C23 C27 C27A 67.5(3) . . . . ?
C24 C23 C27 C27A -106.7(3) . . . . ?
N31 N32 C33 C34 0.1(2) . . . . ?
Y1 N32 C33 C34 157.61(16) . . . . ?
N31 N32 C33 C37 -179.43(19) . . . . ?
Y1 N32 C33 C37 -22.0(3) . . . . ?
N32 C33 C34 C35 -0.3(3) . . . . ?
C37 C33 C34 C35 179.2(2) . . . . ?
N32 N31 C35 C34 -0.3(2) . . . . ?
B1 N31 C35 C34 176.2(2) . . . . ?
N32 N31 C35 C36 175.53(19) . . . . ?
B1 N31 C35 C36 -8.0(3) . . . . ?
C33 C34 C35 N31 0.4(3) . . . . ?
C33 C34 C35 C36 -175.2(2) . . . . ?
N31 C35 C36 C36B 157.2(2) . . . . ?
C34 C35 C36 C36B -27.9(3) . . . . ?
N31 C35 C36 C36A -80.9(3) . . . . ?
C34 C35 C36 C36A 94.0(3) . . . . ?
N32 C33 C37 C37B -124.8(2) . . . . ?
C34 C33 C37 C37B 55.7(3) . . . . ?
N32 C33 C37 C37A 113.6(2) . . . . ?
C34 C33 C37 C37A -65.9(3) . . . . ?
N41 N42 C43 C44 -1.7(3) . . . . ?
Y2 N42 C43 C44 152.24(18) . . . . ?
N41 N42 C43 C47 174.7(2) . . . . ?
Y2 N42 C43 C47 -31.3(4) . . . . ?
N42 C43 C44 C45 1.3(3) . . . . ?
C47 C43 C44 C45 -175.0(2) . . . . ?
N42 N41 C45 C44 -0.8(3) . . . . ?
B2 N41 C45 C44 168.8(2) . . . . ?
N42 N41 C45 C46 174.4(2) . . . . ?
B2 N41 C45 C46 -16.0(4) . . . . ?
C43 C44 C45 N41 -0.3(3) . . . . ?
C43 C44 C45 C46 -175.0(2) . . . . ?
N41 C45 C46 C46A -87.3(3) . . . . ?
C44 C45 C46 C46A 86.8(4) . . . . ?
N41 C45 C46 C46B 149.7(3) . . . . ?
C44 C45 C46 C46B -36.3(4) . . . . ?
N42 C43 C47 C47B -90.4(3) . . . . ?
C44 C43 C47 C47B 85.3(4) . . . . ?
N42 C43 C47 C47A 144.4(3) . . . . ?
C44 C43 C47 C47A -39.8(4) . . . . ?
N51 N52 C53 C54 0.1(2) . . . . ?
Y2 N52 C53 C54 159.87(15) . . . . ?
N51 N52 C53 C57 -175.49(19) . . . . ?
Y2 N52 C53 C57 -15.8(3) . . . . ?
N52 C53 C54 C55 -1.1(2) . . . . ?
C57 C53 C54 C55 174.2(2) . . . . ?
C53 C54 C55 N51 1.6(2) . . . . ?
C53 C54 C55 C56 -175.5(2) . . . . ?
N52 N51 C55 C54 -1.6(2) . . . . ?
B2 N51 C55 C54 -175.90(19) . . . . ?
N52 N51 C55 C56 175.68(19) . . . . ?
B2 N51 C55 C56 1.4(3) . . . . ?
C54 C55 C56 C56B -23.4(3) . . . . ?
N51 C55 C56 C56B 159.9(2) . . . . ?
C54 C55 C56 C56A 99.0(3) . . . . ?
N51 C55 C56 C56A -77.7(3) . . . . ?
N52 C53 C57 C57A 81.7(3) . . . . ?
C54 C53 C57 C57A -93.1(3) . . . . ?
N52 C53 C57 C57B -156.0(2) . . . . ?
C54 C53 C57 C57B 29.2(3) . . . . ?
N61 N62 C63 C64 -0.8(2) . . . . ?
Y2 N62 C63 C64 151.90(17) . . . . ?
N61 N62 C63 C67 178.09(19) . . . . ?
Y2 N62 C63 C67 -29.2(3) . . . . ?
N62 C63 C64 C65 0.6(3) . . . . ?
C67 C63 C64 C65 -178.2(2) . . . . ?
N62 N61 C65 C64 -0.3(2) . . . . ?
B2 N61 C65 C64 170.4(2) . . . . ?
N62 N61 C65 C66 179.0(2) . . . . ?
B2 N61 C65 C66 -10.4(4) . . . . ?
C63 C64 C65 N61 -0.2(3) . . . . ?
C63 C64 C65 C66 -179.4(2) . . . . ?
N61 C65 C66 C66B 101.6(3) . . . . ?
C64 C65 C66 C66B -79.3(4) . . . . ?
N61 C65 C66 C66A -133.9(3) . . . . ?
C64 C65 C66 C66A 45.2(4) . . . . ?
N62 C63 C67 C67B -117.2(2) . . . . ?
C64 C63 C67 C67B 61.5(3) . . . . ?
N62 C63 C67 C67A 119.5(3) . . . . ?
C64 C63 C67 C67A -61.8(3) . . . . ?
N71 N72 C73 C74 -0.7(2) . . . . ?
Y3 N72 C73 C74 142.36(16) . . . . ?
N71 N72 C73 C77 174.95(17) . . . . ?
Y3 N72 C73 C77 -42.0(3) . . . . ?
N72 C73 C74 C75 0.1(3) . . . . ?
C77 C73 C74 C75 -175.1(2) . . . . ?
C73 C74 C75 N71 0.5(2) . . . . ?
C73 C74 C75 C76 -175.5(2) . . . . ?
N72 N71 C75 C74 -0.9(2) . . . . ?
B3 N71 C75 C74 177.4(2) . . . . ?
N72 N71 C75 C76 175.42(19) . . . . ?
B3 N71 C75 C76 -6.2(3) . . . . ?
C74 C75 C76 C76B -18.9(4) . . . . ?
N71 C75 C76 C76B 165.6(2) . . . . ?
C74 C75 C76 C76A 102.3(3) . . . . ?
N71 C75 C76 C76A -73.1(3) . . . . ?
N72 C73 C77 C77A 132.4(2) . . . . ?
C74 C73 C77 C77A -52.9(3) . . . . ?
N72 C73 C77 C77B -103.6(2) . . . . ?
C74 C73 C77 C77B 71.1(3) . . . . ?
N81 N82 C83 C84 1.8(3) . . . . ?
Y3 N82 C83 C84 177.52(16) . . . . ?
N81 N82 C83 C87 -174.4(2) . . . . ?
Y3 N82 C83 C87 1.3(3) . . . . ?
N82 C83 C84 C85 -1.6(3) . . . . ?
C87 C83 C84 C85 174.2(2) . . . . ?
N82 N81 C85 C84 0.4(3) . . . . ?
B3 N81 C85 C84 -177.4(2) . . . . ?
N82 N81 C85 C86 177.6(2) . . . . ?
B3 N81 C85 C86 -0.1(4) . . . . ?
C83 C84 C85 N81 0.7(3) . . . . ?
C83 C84 C85 C86 -176.4(2) . . . . ?
N81 C85 C86 C86A -91.2(3) . . . . ?
C84 C85 C86 C86A 85.4(3) . . . . ?
N81 C85 C86 C86B 145.8(2) . . . . ?
C84 C85 C86 C86B -37.5(4) . . . . ?
N82 C83 C87 C87B -155.4(3) . . . . ?
C84 C83 C87 C87B 29.1(4) . . . . ?
N82 C83 C87 C87A 82.1(3) . . . . ?
C84 C83 C87 C87A -93.4(3) . . . . ?
N91 N92 C93 C94 -0.6(2) . . . . ?
Y3 N92 C93 C94 164.34(16) . . . . ?
N91 N92 C93 C97 -179.18(19) . . . . ?
Y3 N92 C93 C97 -14.3(3) . . . . ?
N92 C93 C94 C95 0.0(3) . . . . ?
C97 C93 C94 C95 178.5(2) . . . . ?
N92 N91 C95 C94 -0.9(3) . . . . ?
B3 N91 C95 C94 168.8(2) . . . . ?
N92 N91 C95 C96 176.2(2) . . . . ?
B3 N91 C95 C96 -14.1(4) . . . . ?
C93 C94 C95 N91 0.5(3) . . . . ?
C93 C94 C95 C96 -176.4(3) . . . . ?
N91 C95 C96 C96A -82.2(3) . . . . ?
C94 C95 C96 C96A 94.3(3) . . . . ?
N91 C95 C96 C96B 153.6(2) . . . . ?
C94 C95 C96 C96B -29.8(4) . . . . ?
N92 C93 C97 C97A 87.1(3) . . . . ?
C94 C93 C97 C97A -91.2(3) . . . . ?
N92 C93 C97 C97B -148.6(2) . . . . ?
C94 C93 C97 C97B 33.1(3) . . . . ?
C35 N31 B1 N11 -129.1(2) . . . . ?
N32 N31 B1 N11 46.9(2) . . . . ?
C35 N31 B1 N21 107.4(2) . . . . ?
N32 N31 B1 N21 -76.5(2) . . . . ?
C15 N11 B1 N31 113.3(2) . . . . ?
N12 N11 B1 N31 -73.3(2) . . . . ?
C15 N11 B1 N21 -121.9(2) . . . . ?
N12 N11 B1 N21 51.6(2) . . . . ?
C25 N21 B1 N31 -122.4(2) . . . . ?
N22 N21 B1 N31 64.7(2) . . . . ?
C25 N21 B1 N11 113.0(2) . . . . ?
N22 N21 B1 N11 -59.9(2) . . . . ?
C65 N61 B2 N51 110.2(2) . . . . ?
N62 N61 B2 N51 -80.1(2) . . . . ?
C65 N61 B2 N41 -127.0(2) . . . . ?
N62 N61 B2 N41 42.7(2) . . . . ?
C55 N51 B2 N61 -134.5(2) . . . . ?
N52 N51 B2 N61 51.9(2) . . . . ?
C55 N51 B2 N41 102.3(2) . . . . ?
N52 N51 B2 N41 -71.3(2) . . . . ?
C45 N41 B2 N61 108.5(2) . . . . ?
N42 N41 B2 N61 -82.8(2) . . . . ?
C45 N41 B2 N51 -126.5(2) . . . . ?
N42 N41 B2 N51 42.1(2) . . . . ?
C75 N71 B3 N81 -138.7(2) . . . . ?
N72 N71 B3 N81 39.5(3) . . . . ?
C75 N71 B3 N91 98.6(2) . . . . ?
N72 N71 B3 N91 -83.3(2) . . . . ?
C85 N81 B3 N71 117.8(2) . . . . ?
N82 N81 B3 N71 -59.7(2) . . . . ?
C85 N81 B3 N91 -120.2(2) . . . . ?
N82 N81 B3 N91 62.3(2) . . . . ?
C95 N91 B3 N71 -123.0(2) . . . . ?
N92 N91 B3 N71 45.7(2) . . . . ?
C95 N91 B3 N81 113.8(2) . . . . ?
N92 N91 B3 N81 -77.5(2) . . . . ?

loop_
_platon_squeeze_void_nr
_platon_squeeze_void_average_x
_platon_squeeze_void_average_y
_platon_squeeze_void_average_z
_platon_squeeze_void_volume
_platon_squeeze_void_count_electrons
_platon_squeeze_void_content
1 0.042 0.031 0.189 9 0 ' '
2 0.036 0.333 0.256 7 0 ' '
3 0.243 0.976 0.390 291 61 ' '
4 0.257 0.024 0.890 290 60 ' '
5 0.458 0.969 0.689 9 0 ' '
6 0.464 0.667 0.756 7 0 ' '
7 0.536 0.167 0.744 7 0 ' '
8 0.542 0.469 0.811 9 0 ' '
9 0.743 0.524 0.610 291 59 ' '
10 0.757 0.476 0.110 291 60 ' '
11 0.958 0.531 0.311 9 0 ' '
12 0.964 0.833 0.244 7 0 ' '
